data_7023167
loop_
_publ_author_name
'Chanawanno, Kullapa'
'Engle, James T.'
'Le, Kevin X.'
'Herrick, Richard S.'
'Ziegler, Christopher J.'

_publ_section_title
;
 The synthesis and pH-dependent behaviour of Re(CO)3 conjugates with
 diimine phenolic ligands.
;
_journal_issue 37
_journal_name_full 'Dalton transactions (Cambridge, England : 2003)'
_journal_page_first 13679
_journal_page_last 13684
_journal_paper_doi 10.1039/c3dt50894c
_journal_volume 42
_journal_year 2013
_chemical_formula_sum 'C15 H10 Br N2 O4 Re'
_chemical_formula_weight 548.36
_chemical_name_systematic
; 
 ? 
;
_space_group_IT_number 14
_symmetry_cell_setting monoclinic
_symmetry_space_group_name_Hall '-P 2yn'
_symmetry_space_group_name_H-M 'P 1 21/n 1'
_atom_sites_solution_hydrogens geom
_atom_sites_solution_primary direct
_atom_sites_solution_secondary difmap
_audit_creation_method SHELXL-97
_cell_angle_alpha 90.00
_cell_angle_beta 100.1460(10)
_cell_angle_gamma 90.00
_cell_formula_units_Z 4
_cell_length_a 12.4869(15)
_cell_length_b 9.2091(11)
_cell_length_c 13.9549(16)
_cell_measurement_reflns_used 5375
_cell_measurement_temperature 100(2)
_cell_measurement_theta_max 27.15
_cell_measurement_theta_min 2.41
_cell_volume 1579.6(3)
_computing_cell_refinement 'Bruker SAINT'
_computing_data_collection 'Bruker APEX2'
_computing_data_reduction 'Bruker SAINT'
_computing_molecular_graphics 'Bruker SHELXTL'
_computing_publication_material 'Bruker SHELXTL'
_computing_structure_refinement 'SHELXL-97 (Sheldrick, 2008)'
_computing_structure_solution 'SHELXS-97 (Sheldrick, 2008)'
_diffrn_ambient_temperature 100(2)
_diffrn_measured_fraction_theta_full 0.998
_diffrn_measured_fraction_theta_max 0.998
_diffrn_measurement_device_type 'Bruker APEX-II CCD'
_diffrn_measurement_method '\f and \w scans'
_diffrn_radiation_monochromator graphite
_diffrn_radiation_source 'fine-focus sealed tube'
_diffrn_radiation_type MoK\a
_diffrn_radiation_wavelength 0.71073
_diffrn_reflns_av_R_equivalents 0.0502
_diffrn_reflns_av_unetI/netI 0.0490
_diffrn_reflns_limit_h_max 16
_diffrn_reflns_limit_h_min -16
_diffrn_reflns_limit_k_max 11
_diffrn_reflns_limit_k_min -11
_diffrn_reflns_limit_l_max 17
_diffrn_reflns_limit_l_min -17
_diffrn_reflns_number 12874
_diffrn_reflns_theta_full 27.17
_diffrn_reflns_theta_max 27.17
_diffrn_reflns_theta_min 2.02
_exptl_absorpt_coefficient_mu 10.242
_exptl_absorpt_correction_T_max 0.7455
_exptl_absorpt_correction_T_min 0.3989
_exptl_absorpt_correction_type multi-scan
_exptl_absorpt_process_details 'SADABS; Sheldrick, 2008 [Sheldrick, G. M. (2008)]'
_exptl_crystal_colour orange
_exptl_crystal_density_diffrn 2.306
_exptl_crystal_density_meas ?
_exptl_crystal_density_method 'not measured'
_exptl_crystal_description plate
_exptl_crystal_F_000 1024
_exptl_crystal_size_max 0.23
_exptl_crystal_size_mid 0.20
_exptl_crystal_size_min 0.03
_refine_diff_density_max 4.960
_refine_diff_density_min -1.173
_refine_diff_density_rms 0.233
_refine_ls_extinction_method none
_refine_ls_goodness_of_fit_ref 0.811
_refine_ls_hydrogen_treatment constr
_refine_ls_matrix_type full
_refine_ls_number_parameters 209
_refine_ls_number_reflns 3492
_refine_ls_number_restraints 14
_refine_ls_restrained_S_all 0.821
_refine_ls_R_factor_all 0.0443
_refine_ls_R_factor_gt 0.0376
_refine_ls_shift/su_max 0.001
_refine_ls_shift/su_mean 0.000
_refine_ls_structure_factor_coef Fsqd
_refine_ls_weighting_details 'calc w=1/[\s^2^(Fo^2^)+(0.0717P)^2^+23.7008P] where P=(Fo^2^+2Fc^2^)/3'
_refine_ls_weighting_scheme calc
_refine_ls_wR_factor_gt 0.0975
_refine_ls_wR_factor_ref 0.1038
_reflns_number_gt 2995
_reflns_number_total 3492
_reflns_threshold_expression >2sigma(I)
_cod_data_source_file c3dt50894c.txt
_cod_data_source_block 4
_cod_depositor_comments
;
The following automatic conversions were performed:

'_symmetry_cell_setting' value 'Monoclinic' changed to 'monoclinic'
according to /home/saulius/struct/CIF-dictionaries/cif_core.dic
dictionary named 'cif_core.dic' version 2.4.2 from 2011-04-26.

Automatic conversion script
Id: cif_fix_values 1891 2012-01-12 08:04:46Z andrius 

The following automatic conversions were performed:

'_exptl_crystal_density_meas' value 'not measured' was changed to '?'
- the value is perceived as not measured.

Automatic conversion script
Id: cif_fix_values 3008 2015-01-20 13:52:24Z robertas 
;
_cod_original_sg_symbol_H-M P2(1)/n
_cod_database_code 7023167

loop_
_symmetry_equiv_pos_as_xyz
'x, y, z'
'-x+1/2, y+1/2, -z+1/2'
'-x, -y, -z'
'x-1/2, -y-1/2, z-1/2'

loop_
_atom_site_label
_atom_site_type_symbol
_atom_site_fract_x
_atom_site_fract_y
_atom_site_fract_z
_atom_site_U_iso_or_equiv
_atom_site_adp_type
_atom_site_occupancy
_atom_site_symmetry_multiplicity
_atom_site_calc_flag
_atom_site_refinement_flags
Br1 Br 1.06574(6) 1.05773(8) 0.14537(5) 0.02549(17) Uani 1 1 d .
C1 C 1.0240(5) 0.8833(7) 0.3397(5) 0.0190(13) Uani 1 1 d .
C2 C 1.2361(6) 0.8778(7) 0.3148(5) 0.0185(13) Uani 1 1 d .
C3 C 1.1175(6) 0.6302(4) 0.3109(5) 0.0260(15) Uani 1 1 d DU
C4 C 1.2726(6) 0.7274(7) 0.1118(5) 0.0201(14) Uani 1 1 d .
H4 H 1.3240 0.7569 0.1648 0.024 Uiso 1 1 calc R
C5 C 1.3077(6) 0.6743(7) 0.0294(5) 0.0218(14) Uani 1 1 d .
H5 H 1.3817 0.6671 0.0279 0.026 Uiso 1 1 calc R
C6 C 1.2329(6) 0.6329(8) -0.0492(5) 0.0233(14) Uani 1 1 d .
H6 H 1.2556 0.5965 -0.1045 0.028 Uiso 1 1 calc R
C7 C 1.1228(6) 0.6455(7) -0.0462(5) 0.0206(14) Uani 1 1 d .
H7 H 1.0705 0.6188 -0.0992 0.025 Uiso 1 1 calc R
C8 C 1.0932(5) 0.6984(7) 0.0376(5) 0.0164(13) Uani 1 1 d .
C9 C 0.9802(6) 0.7045(7) 0.0519(5) 0.0182(13) Uani 1 1 d .
H9 H 0.9236 0.6832 0.0011 0.022 Uiso 1 1 calc R
C10 C 0.8492(6) 0.7425(8) 0.1502(5) 0.0211(14) Uani 1 1 d .
C11 C 0.8221(6) 0.6690(7) 0.2283(5) 0.0205(14) Uani 1 1 d .
H11 H 0.8755 0.6204 0.2713 0.025 Uiso 1 1 calc R
C12 C 0.7139(6) 0.6673(8) 0.2429(5) 0.0216(14) Uani 1 1 d .
H12 H 0.6950 0.6152 0.2945 0.026 Uiso 1 1 calc R
C13 C 0.6355(6) 0.7431(8) 0.1804(6) 0.0260(15) Uani 1 1 d .
C14 C 0.6625(6) 0.8175(8) 0.1010(6) 0.0289(17) Uani 1 1 d .
H14 H 0.6092 0.8674 0.0586 0.035 Uiso 1 1 calc R
C15 C 0.7705(6) 0.8168(8) 0.0853(6) 0.0231(15) Uani 1 1 d .
H15 H 0.7893 0.8652 0.0322 0.028 Uiso 1 1 calc R
N1 N 1.1668(4) 0.7371(6) 0.1168(4) 0.0160(11) Uani 1 1 d .
N2 N 0.9607(5) 0.7396(6) 0.1353(4) 0.0193(11) Uani 1 1 d .
O1 O 0.9768(4) 0.9249(6) 0.3988(4) 0.0302(12) Uani 1 1 d .
O2 O 1.3196(4) 0.9141(5) 0.3562(4) 0.0256(11) Uani 1 1 d .
O3 O 1.1283(5) 0.5296(4) 0.3594(4) 0.0367(13) Uani 1 1 d DU
O4 O 0.5302(4) 0.7511(7) 0.1928(4) 0.0323(13) Uani 1 1 d .
H4O H 0.5210 0.6972 0.2374 0.048 Uiso 1 1 calc R
Re1 Re 1.099645(19) 0.81293(3) 0.241255(17) 0.01493(11) Uani 1 1 d D

loop_
_atom_site_aniso_label
_atom_site_aniso_U_11
_atom_site_aniso_U_22
_atom_site_aniso_U_33
_atom_site_aniso_U_23
_atom_site_aniso_U_13
_atom_site_aniso_U_12
Br1 0.0298(4) 0.0213(3) 0.0253(4) 0.0025(3) 0.0046(3) 0.0023(3)
C1 0.019(3) 0.021(3) 0.017(3) 0.005(3) 0.004(3) -0.001(3)
C2 0.023(3) 0.014(3) 0.018(3) 0.001(3) 0.001(3) 0.006(3)
C3 0.023(2) 0.034(2) 0.021(2) -0.0040(17) 0.0025(17) 0.0077(17)
C4 0.022(3) 0.018(3) 0.019(3) -0.002(3) 0.000(3) 0.002(3)
C5 0.023(3) 0.019(3) 0.025(4) 0.000(3) 0.009(3) 0.003(3)
C6 0.028(4) 0.024(3) 0.020(3) -0.002(3) 0.007(3) 0.001(3)
C7 0.023(3) 0.018(3) 0.021(3) 0.001(3) 0.003(3) -0.003(3)
C8 0.018(3) 0.015(3) 0.016(3) 0.001(2) 0.004(3) 0.001(2)
C9 0.018(3) 0.017(3) 0.019(3) -0.001(2) 0.001(3) 0.005(2)
C10 0.020(3) 0.020(3) 0.024(3) -0.007(3) 0.006(3) -0.005(3)
C11 0.021(3) 0.024(3) 0.016(3) -0.001(3) 0.002(3) -0.003(3)
C12 0.024(3) 0.025(3) 0.017(3) 0.002(3) 0.006(3) -0.005(3)
C13 0.018(3) 0.027(4) 0.034(4) -0.004(3) 0.006(3) -0.001(3)
C14 0.023(4) 0.035(4) 0.028(4) 0.007(3) 0.001(3) 0.007(3)
C15 0.020(3) 0.027(4) 0.022(4) 0.004(3) 0.002(3) -0.001(3)
N1 0.017(3) 0.014(2) 0.018(3) 0.001(2) 0.004(2) 0.002(2)
N2 0.019(3) 0.017(3) 0.021(3) 0.000(2) 0.003(2) -0.001(2)
O1 0.031(3) 0.035(3) 0.027(3) -0.005(2) 0.012(2) -0.004(2)
O2 0.023(3) 0.023(3) 0.028(3) -0.006(2) -0.005(2) 0.002(2)
O3 0.037(2) 0.034(2) 0.041(2) -0.0074(16) 0.0115(16) -0.0043(16)
O4 0.023(3) 0.042(3) 0.035(3) 0.006(3) 0.014(2) 0.005(2)
Re1 0.01653(16) 0.01471(15) 0.01339(16) -0.00097(9) 0.00217(10) -0.00056(9)

loop_
_atom_type_symbol
_atom_type_description
_atom_type_scat_dispersion_real
_atom_type_scat_dispersion_imag
_atom_type_scat_source
C C 0.0033 0.0016 'International Tables Vol C Tables 4.2.6.8 and 6.1.1.4'
H H 0.0000 0.0000 'International Tables Vol C Tables 4.2.6.8 and 6.1.1.4'
N N 0.0061 0.0033 'International Tables Vol C Tables 4.2.6.8 and 6.1.1.4'
O O 0.0106 0.0060 'International Tables Vol C Tables 4.2.6.8 and 6.1.1.4'
Br Br -0.2901 2.4595 'International Tables Vol C Tables 4.2.6.8 and 6.1.1.4'
Re Re -1.0185 7.2310 'International Tables Vol C Tables 4.2.6.8 and 6.1.1.4'

loop_
_geom_angle_atom_site_label_1
_geom_angle_atom_site_label_2
_geom_angle_atom_site_label_3
_geom_angle
O1 C1 Re1 179.1(6)
O2 C2 Re1 177.5(6)
O3 C3 Re1 173.9(7)
N1 C4 C5 121.6(6)
N1 C4 H4 119.2
C5 C4 H4 119.2
C6 C5 C4 119.6(7)
C6 C5 H5 120.2
C4 C5 H5 120.2
C5 C6 C7 119.6(7)
C5 C6 H6 120.2
C7 C6 H6 120.2
C8 C7 C6 118.1(6)
C8 C7 H7 120.9
C6 C7 H7 120.9
N1 C8 C7 122.8(6)
N1 C8 C9 114.3(6)
C7 C8 C9 122.7(6)
N2 C9 C8 118.7(6)
N2 C9 H9 120.6
C8 C9 H9 120.6
C11 C10 C15 120.9(7)
C11 C10 N2 118.9(6)
C15 C10 N2 120.2(6)
C10 C11 C12 119.9(7)
C10 C11 H11 120.0
C12 C11 H11 120.0
C13 C12 C11 119.8(7)
C13 C12 H12 120.1
C11 C12 H12 120.1
O4 C13 C12 122.8(7)
O4 C13 C14 116.8(7)
C12 C13 C14 120.4(7)
C13 C14 C15 119.7(7)
C13 C14 H14 120.1
C15 C14 H14 120.1
C10 C15 C14 119.2(7)
C10 C15 H15 120.4
C14 C15 H15 120.4
C4 N1 C8 118.3(6)
C4 N1 Re1 125.9(5)
C8 N1 Re1 115.8(4)
C9 N2 C10 118.8(6)
C9 N2 Re1 116.2(5)
C10 N2 Re1 124.7(4)
C13 O4 H4O 109.5
C1 Re1 C2 90.9(3)
C1 Re1 C3 87.8(3)
C2 Re1 C3 89.4(3)
C1 Re1 N1 172.9(2)
C2 Re1 N1 95.5(2)
C3 Re1 N1 95.5(3)
C1 Re1 N2 99.1(3)
C2 Re1 N2 169.5(3)
C3 Re1 N2 94.5(3)
N1 Re1 N2 74.4(2)
C1 Re1 Br1 91.1(2)
C2 Re1 Br1 93.06(19)
C3 Re1 Br1 177.3(2)
N1 Re1 Br1 85.33(14)
N2 Re1 Br1 83.25(15)

loop_
_geom_bond_atom_site_label_1
_geom_bond_atom_site_label_2
_geom_bond_distance
Br1 Re1 2.6177(8)
C1 O1 1.159(9)
C1 Re1 1.913(7)
C2 O2 1.149(8)
C2 Re1 1.923(7)
C3 O3 1.141(2)
C3 Re1 1.937(2)
C4 N1 1.339(9)
C4 C5 1.390(10)
C4 H4 0.9300
C5 C6 1.364(10)
C5 H5 0.9300
C6 C7 1.389(10)
C6 H6 0.9300
C7 C8 1.376(10)
C7 H7 0.9300
C8 N1 1.355(8)
C8 C9 1.461(9)
C9 N2 1.272(9)
C9 H9 0.9300
C10 C11 1.375(10)
C10 C15 1.393(10)
C10 N2 1.444(9)
C11 C12 1.402(10)
C11 H11 0.9300
C12 C13 1.381(10)
C12 H12 0.9300
C13 O4 1.357(9)
C13 C14 1.394(11)
C14 C15 1.405(11)
C14 H14 0.9300
C15 H15 0.9300
N1 Re1 2.173(6)
N2 Re1 2.179(6)
O4 H4O 0.8200
